data_2022240
loop_
_publ_author_name
'Abu Ali, Hijazi'
'Darawsheh, Mohanad'

_publ_section_title
;
 Combining valproate and bipyridyl ligands to construct a 0D core-shell
 Zn~5~(\m~3~-OH)~2~ cluster and a 2D layered coordination network with a
 [Zn~3~(\m~3~-OH)]~2~ SBU
;
_journal_coeditor_code VP3007
_journal_issue 9
_journal_name_full 'Acta Crystallographica Section C'
_journal_page_first
;
;
_journal_paper_doi 10.1107/S2053229620011262
_journal_volume 76
_journal_year 2020
_chemical_formula_iupac '[Zn5 (C8 H15 O2)8 (O H)2 (C10 H8 N2)2]'
_chemical_formula_moiety 'C84 H138 N4 O18 Zn5'
_chemical_formula_sum 'C84 H138 N4 O18 Zn5'
_chemical_formula_weight 1818.83
_chemical_name_systematic
Bis(2,2'-bipyridine)di-\m~3~-hydroxido-hexakis(\m-2-propylpentanoato)bis(2-propylpentanoato)pentazinc(II)
_space_group_crystal_system monoclinic
_space_group_IT_number 14
_space_group_name_Hall '-P 2yn'
_space_group_name_H-M_alt 'P 1 21/n 1'
_atom_sites_solution_hydrogens mixed
_audit_creation_method SHELXL-2018/3
_cell_angle_alpha 90
_cell_angle_beta 109.2100(10)
_cell_angle_gamma 90
_cell_formula_units_Z 2
_cell_length_a 14.5681(6)
_cell_length_b 19.4770(8)
_cell_length_c 17.8029(7)
_cell_measurement_reflns_used 7643
_cell_measurement_temperature 293(2)
_cell_measurement_theta_max 20.08
_cell_measurement_theta_min 2.20
_cell_volume 4770.2(3)
_computing_cell_refinement
;
SAINT (Bruker, 2009)
;
_computing_data_collection
;
APEX (Bruker, 2009)
;
_computing_data_reduction
;
SAINT (Bruker, 2009)
;
_computing_molecular_graphics
;
SHELXTL (Bruker, 2009)
;
_computing_publication_material
;
SHELXTL (Bruker, 2009)
;
_computing_structure_refinement
;
SHELXL2018 (Sheldrick, 2015b)
;
_computing_structure_solution
;
SHELXT2014 (Sheldrick, 2015a)
;
_diffrn_ambient_temperature 293(2)
_diffrn_measured_fraction_theta_full 1.000
_diffrn_measured_fraction_theta_max 1.000
_diffrn_measurement_device_type 'Bruker SMART APEX CCD area detector'
_diffrn_measurement_method 'phi and omega scans'
_diffrn_radiation_monochromator graphite
_diffrn_radiation_source 'fine-focus sealed tube'
_diffrn_radiation_type MoK\a
_diffrn_radiation_wavelength 0.71073
_diffrn_reflns_av_R_equivalents 0.0425
_diffrn_reflns_av_unetI/netI 0.0329
_diffrn_reflns_limit_h_max 16
_diffrn_reflns_limit_h_min -16
_diffrn_reflns_limit_k_max 22
_diffrn_reflns_limit_k_min -22
_diffrn_reflns_limit_l_max 20
_diffrn_reflns_limit_l_min -20
_diffrn_reflns_number 40836
_diffrn_reflns_theta_full 23.815
_diffrn_reflns_theta_max 23.816
_diffrn_reflns_theta_min 1.890
_exptl_absorpt_coefficient_mu 1.300
_exptl_absorpt_correction_T_max 0.8596
_exptl_absorpt_correction_T_min 0.7455
_exptl_absorpt_correction_type multi-scan
_exptl_absorpt_process_details
;
(SADABS; Bruker, 2009)
;
_exptl_crystal_colour colourless
_exptl_crystal_density_diffrn 1.266
_exptl_crystal_description plate
_exptl_crystal_F_000 1928
_exptl_crystal_size_max 0.240
_exptl_crystal_size_mid 0.230
_exptl_crystal_size_min 0.120
_refine_diff_density_max 0.503
_refine_diff_density_min -0.330
_refine_ls_extinction_method none
_refine_ls_goodness_of_fit_ref 1.080
_refine_ls_hydrogen_treatment mixed
_refine_ls_matrix_type full
_refine_ls_number_parameters 627
_refine_ls_number_reflns 7335
_refine_ls_number_restraints 365
_refine_ls_restrained_S_all 1.124
_refine_ls_R_factor_all 0.0688
_refine_ls_R_factor_gt 0.0495
_refine_ls_shift/su_max 0.001
_refine_ls_shift/su_mean 0.000
_refine_ls_structure_factor_coef Fsqd
_refine_ls_weighting_details 'w=1/[\s^2^(Fo^2^)+(0.0750P)^2^+1.3235P] where P=(Fo^2^+2Fc^2^)/3'
_refine_ls_weighting_scheme calc
_refine_ls_wR_factor_gt 0.1252
_refine_ls_wR_factor_ref 0.1366
_reflns_number_gt 5510
_reflns_number_total 7335
_reflns_threshold_expression 'I > 2\s(I)'
_cod_data_source_file vp3007sup1.cif
_cod_data_source_block Hijazi22
_cod_original_sg_symbol_H-M 'P 21/n'
_cod_database_code 2022240
_shelx_space_group_comment
;
The symmetry employed for this shelxl refinement is uniquely defined
by the following loop, which should always be used as a source of
symmetry information in preference to the above space-group names.
They are only intended as comments.
;
_shelx_estimated_absorpt_t_min 0.745
_shelx_estimated_absorpt_t_max 0.860

loop_
_space_group_symop_operation_xyz
'x, y, z'
'-x+1/2, y+1/2, -z+1/2'
'-x, -y, -z'
'x-1/2, -y-1/2, z-1/2'

loop_
_atom_site_type_symbol
_atom_site_label
_atom_site_fract_x
_atom_site_fract_y
_atom_site_fract_z
_atom_site_U_iso_or_equiv
_atom_site_adp_type
_atom_site_calc_flag
_atom_site_occupancy
_atom_site_disorder_assembly
_atom_site_disorder_group
Zn Zn1 0.40939(3) 0.55597(2) 0.31641(3) 0.06280(18) Uani d 1 . .
Zn Zn2 0.500000 0.500000 0.500000 0.0595(2) Uani d 1 . .
Zn Zn3 0.34124(3) 0.40735(2) 0.37046(3) 0.06369(18) Uani d 1 . .
O O1 0.44997(17) 0.47471(12) 0.38255(14) 0.0506(6) Uani d 1 . .
H H1 0.503(2) 0.468(2) 0.372(3) 0.076 Uiso d 1 . .
O O2 0.4595(2) 0.55540(16) 0.22798(19) 0.0828(9) Uani d 1 . .
O O3 0.5695(2) 0.47680(18) 0.2869(2) 0.0894(10) Uani d 1 . .
O O4 0.2681(2) 0.55769(14) 0.26551(18) 0.0706(8) Uani d 1 . .
O O5 0.2573(2) 0.44392(15) 0.25773(18) 0.0758(8) Uani d 1 . .
O O6 0.54756(19) 0.60809(12) 0.48929(16) 0.0621(7) Uani d 1 . .
O O7 0.4481(2) 0.64209(13) 0.37198(18) 0.0801(9) Uani d 1 . .
O O8 0.36979(19) 0.53989(14) 0.49599(17) 0.0674(7) Uani d 1 . .
O O9 0.26380(19) 0.46238(14) 0.42471(19) 0.0707(8) Uani d 1 . .
N N1 0.4026(3) 0.32316(16) 0.3221(2) 0.0673(9) Uani d 1 . .
N N2 0.2423(2) 0.32394(16) 0.3611(2) 0.0642(9) Uani d 1 . .
C C1 0.5280(4) 0.5145(3) 0.2302(3) 0.0785(13) Uani d 1 . .
C C2 0.5620(5) 0.5128(3) 0.1574(4) 0.1110(19) Uani d 1 . .
H H2A 0.517409 0.541208 0.115794 0.133 Uiso calc 0.835(9) A 1
H H2B 0.496788 0.524262 0.121582 0.133 Uiso d 0.165(9) A 2
C C3A 0.6603(7) 0.5411(5) 0.1754(6) 0.149(3) Uani d 0.835(9) A 1
H H3AA 0.682552 0.532548 0.130562 0.179 Uiso calc 0.835(9) A 1
H H3AB 0.703737 0.516976 0.220990 0.179 Uiso calc 0.835(9) A 1
C C4A 0.6672(7) 0.6152(6) 0.1925(7) 0.164(3) Uani d 0.835(9) A 1
H H4AA 0.657582 0.624687 0.242934 0.197 Uiso calc 0.835(9) A 1
H H4AB 0.619362 0.640543 0.150804 0.197 Uiso calc 0.835(9) A 1
C C5A 0.7744(8) 0.6343(7) 0.1960(8) 0.204(5) Uani d 0.835(9) A 1
H H5AA 0.785416 0.682450 0.207012 0.306 Uiso calc 0.835(9) A 1
H H5AB 0.820290 0.608217 0.237192 0.306 Uiso calc 0.835(9) A 1
H H5AC 0.782355 0.623955 0.145748 0.306 Uiso calc 0.835(9) A 1
C C3B 0.604(3) 0.5800(15) 0.149(4) 0.157(5) Uani d 0.165(9) A 2
H H3BA 0.605885 0.605336 0.196602 0.188 Uiso calc 0.165(9) A 2
H H3BB 0.555593 0.602328 0.105382 0.188 Uiso calc 0.165(9) A 2
C C4B 0.701(3) 0.597(2) 0.137(3) 0.158(5) Uani d 0.165(9) A 2
H H4BA 0.752784 0.568343 0.171700 0.190 Uiso calc 0.165(9) A 2
H H4BB 0.696946 0.588207 0.082459 0.190 Uiso calc 0.165(9) A 2
C C5B 0.721(4) 0.672(2) 0.158(4) 0.181(8) Uani d 0.165(9) A 2
H H5BA 0.780880 0.685487 0.151342 0.271 Uiso calc 0.165(9) A 2
H H5BB 0.668686 0.699422 0.123472 0.271 Uiso calc 0.165(9) A 2
H H5BC 0.724215 0.679669 0.212219 0.271 Uiso calc 0.165(9) A 2
C C6 0.5574(9) 0.4385(6) 0.1250(6) 0.193(4) Uani d 1 . .
H H6A 0.591809 0.438272 0.086724 0.231 Uiso calc 1 . .
H H6B 0.594116 0.409586 0.169030 0.231 Uiso calc 1 . .
C C7 0.4708(10) 0.4078(7) 0.0903(8) 0.257(8) Uani d 1 . .
H H7A 0.428708 0.437491 0.049727 0.309 Uiso calc 1 . .
H H7B 0.439503 0.398355 0.129537 0.309 Uiso calc 1 . .
C C8 0.4908(11) 0.3359(6) 0.0502(7) 0.303(8) Uani d 1 . .
H H8A 0.430066 0.312984 0.024966 0.454 Uiso calc 1 . .
H H8B 0.521546 0.345842 0.011325 0.454 Uiso calc 1 . .
H H8C 0.532298 0.306865 0.090814 0.454 Uiso calc 1 . .
C C9 0.2251(3) 0.5028(3) 0.2364(3) 0.0697(12) Uani d 1 . .
C C10 0.1279(3) 0.5081(3) 0.1693(3) 0.0962(16) Uani d 1 . .
H H10A 0.111553 0.552176 0.188242 0.115 Uiso d 0.778(15) B 1
H H10B 0.137393 0.557796 0.166952 0.115 Uiso d 0.222(15) B 2
C C11A 0.0509(6) 0.4724(7) 0.1865(6) 0.112(3) Uani d 0.778(15) B 1
H H11A 0.066729 0.423829 0.190077 0.134 Uiso calc 0.778(15) B 1
H H11B -0.007685 0.478079 0.141030 0.134 Uiso calc 0.778(15) B 1
C C12A 0.0258(6) 0.4916(7) 0.2612(6) 0.121(3) Uani d 0.778(15) B 1
H H12A 0.083842 0.484779 0.306843 0.145 Uiso calc 0.778(15) B 1
H H12B 0.011289 0.540313 0.258275 0.145 Uiso calc 0.778(15) B 1
C C13A -0.0524(8) 0.4566(8) 0.2767(8) 0.144(4) Uani d 0.778(15) B 1
H H13A -0.059445 0.473934 0.325027 0.216 Uiso calc 0.778(15) B 1
H H13B -0.111524 0.464140 0.233418 0.216 Uiso calc 0.778(15) B 1
H H13C -0.038609 0.408330 0.282227 0.216 Uiso calc 0.778(15) B 1
C C11B 0.047(2) 0.521(3) 0.193(2) 0.120(5) Uani d 0.222(15) B 2
H H11C -0.009546 0.531123 0.147518 0.144 Uiso calc 0.222(15) B 2
H H11D 0.059435 0.559796 0.229283 0.144 Uiso calc 0.222(15) B 2
C C12B 0.027(2) 0.452(2) 0.238(2) 0.122(4) Uani d 0.222(15) B 2
H H12C 0.043460 0.413381 0.210671 0.146 Uiso calc 0.222(15) B 2
H H12D 0.074768 0.452774 0.291155 0.146 Uiso calc 0.222(15) B 2
C C13B -0.065(3) 0.438(3) 0.247(3) 0.133(7) Uani d 0.222(15) B 2
H H13D -0.061246 0.395111 0.274577 0.200 Uiso calc 0.222(15) B 2
H H13E -0.081899 0.473998 0.276145 0.200 Uiso calc 0.222(15) B 2
H H13F -0.113451 0.434298 0.195032 0.200 Uiso calc 0.222(15) B 2
C C14A 0.138(3) 0.537(2) 0.0974(18) 0.158(7) Uani d 0.31(2) B 1
H H14A 0.141146 0.586013 0.105467 0.189 Uiso calc 0.31(2) B 1
H H14B 0.076852 0.527706 0.056093 0.189 Uiso calc 0.31(2) B 1
C C15A 0.215(3) 0.521(2) 0.060(3) 0.159(7) Uani d 0.31(2) B 1
H H15A 0.276429 0.511797 0.101296 0.191 Uiso calc 0.31(2) B 1
H H15B 0.196785 0.480196 0.027271 0.191 Uiso calc 0.31(2) B 1
C C16A 0.230(3) 0.579(2) 0.009(2) 0.178(9) Uani d 0.31(2) B 1
H H16A 0.279622 0.566267 -0.013587 0.267 Uiso calc 0.31(2) B 1
H H16B 0.170523 0.587848 -0.033514 0.267 Uiso calc 0.31(2) B 1
H H16C 0.250199 0.619462 0.040542 0.267 Uiso calc 0.31(2) B 1
C C14B 0.1420(11) 0.4966(13) 0.0937(7) 0.153(6) Uani d 0.69(2) B 2
H H14C 0.079607 0.500003 0.051834 0.184 Uiso calc 0.69(2) B 2
H H14D 0.166115 0.450326 0.092891 0.184 Uiso calc 0.69(2) B 2
C C15B 0.2129(15) 0.5472(15) 0.0758(7) 0.162(7) Uani d 0.69(2) B 2
H H15C 0.191347 0.593780 0.079563 0.195 Uiso calc 0.69(2) B 2
H H15D 0.276826 0.541681 0.115204 0.195 Uiso calc 0.69(2) B 2
C C16B 0.2193(13) 0.5356(15) -0.0056(8) 0.187(7) Uani d 0.69(2) B 2
H H16D 0.264014 0.567825 -0.015078 0.281 Uiso calc 0.69(2) B 2
H H16E 0.241605 0.489678 -0.009075 0.281 Uiso calc 0.69(2) B 2
H H16F 0.156221 0.541720 -0.044676 0.281 Uiso calc 0.69(2) B 2
C C17 0.5081(3) 0.6534(2) 0.4403(3) 0.0641(10) Uani d 1 . .
C C18 0.5308(4) 0.7277(2) 0.4625(3) 0.1000(14) Uani d 1 . .
H H18 0.581622 0.730855 0.514643 0.120 Uiso calc 1 C 1
C C19 0.5605(6) 0.7655(3) 0.4034(5) 0.141(2) Uani d 1 . .
H H19A 0.508802 0.762787 0.352600 0.169 Uiso calc 1 . .
H H19B 0.568821 0.813503 0.418821 0.169 Uiso calc 1 . .
C C20 0.6470(7) 0.7415(4) 0.3939(6) 0.169(3) Uani d 1 . .
H H20A 0.635033 0.695454 0.372128 0.203 Uiso calc 1 . .
H H20B 0.695421 0.737782 0.446380 0.203 Uiso calc 1 . .
C C21 0.6921(8) 0.7836(5) 0.3412(7) 0.228(4) Uani d 1 . .
H H21A 0.750494 0.761578 0.339919 0.342 Uiso calc 1 . .
H H21B 0.646585 0.786509 0.288215 0.342 Uiso calc 1 . .
H H21C 0.707243 0.829026 0.362799 0.342 Uiso calc 1 . .
C C22A 0.4458(14) 0.7742(9) 0.4606(13) 0.137(3) Uani d 0.432(7) D 1
H H22C 0.424251 0.796374 0.408945 0.165 Uiso calc 0.432(7) D 1
H H22D 0.393174 0.744581 0.462735 0.165 Uiso calc 0.432(7) D 1
C C23A 0.4560(14) 0.8252(7) 0.5173(11) 0.154(4) Uani d 0.432(7) D 1
H H23A 0.478661 0.865541 0.496615 0.184 Uiso calc 0.432(7) D 1
H H23B 0.509484 0.810747 0.563486 0.184 Uiso calc 0.432(7) D 1
C C24A 0.3816(18) 0.8492(11) 0.5475(15) 0.203(8) Uani d 0.432(7) D 1
H H24A 0.407524 0.884715 0.586089 0.304 Uiso calc 0.432(7) D 1
H H24B 0.328147 0.867173 0.504521 0.304 Uiso calc 0.432(7) D 1
H H24C 0.359297 0.811796 0.572104 0.304 Uiso calc 0.432(7) D 1
C C22B 0.4402(10) 0.7548(6) 0.4883(9) 0.129(3) Uani d 0.568(7) D 2
H H22A 0.427071 0.720965 0.523386 0.155 Uiso calc 0.568(7) D 2
H H22B 0.459900 0.796780 0.518644 0.155 Uiso calc 0.568(7) D 2
C C23B 0.3589(11) 0.7670(7) 0.4303(10) 0.161(4) Uani d 0.568(7) D 2
H H23C 0.334067 0.723392 0.405484 0.193 Uiso calc 0.568(7) D 2
H H23D 0.374502 0.794495 0.390679 0.193 Uiso calc 0.568(7) D 2
C C24B 0.2762(12) 0.8034(9) 0.4508(12) 0.210(7) Uani d 0.568(7) D 2
H H24D 0.221315 0.809051 0.403298 0.315 Uiso calc 0.568(7) D 2
H H24E 0.257564 0.776146 0.488380 0.315 Uiso calc 0.568(7) D 2
H H24F 0.298173 0.847556 0.473511 0.315 Uiso calc 0.568(7) D 2
C C25 0.2886(3) 0.5120(2) 0.4728(3) 0.0671(11) Uani d 1 . .
C C26 0.2124(4) 0.5419(3) 0.5050(4) 0.1080(19) Uani d 1 . .
H H26A 0.170093 0.562480 0.455532 0.130 Uiso d 0.516(15) E 1
H H26B 0.252063 0.549340 0.560712 0.130 Uiso d 0.484(15) E 2
C C27 0.1427(4) 0.4885(3) 0.5152(4) 0.1043(19) Uani d 1 . .
H H27A 0.092592 0.511324 0.530818 0.125 Uiso calc 1 . .
H H27B 0.111348 0.466592 0.464263 0.125 Uiso calc 1 . .
C C28 0.1888(5) 0.4340(4) 0.5756(4) 0.124(2) Uani d 1 . .
H H28A 0.219295 0.455401 0.626975 0.148 Uiso calc 1 . .
H H28B 0.239004 0.410886 0.560425 0.148 Uiso calc 1 . .
C C29 0.1151(6) 0.3820(4) 0.5823(5) 0.169(3) Uani d 1 . .
H H29A 0.146924 0.348022 0.621211 0.253 Uiso calc 1 . .
H H29B 0.065952 0.404645 0.598163 0.253 Uiso calc 1 . .
H H29C 0.085644 0.360168 0.531669 0.253 Uiso calc 1 . .
C C30A 0.2365(13) 0.6017(8) 0.5474(16) 0.146(4) Uani d 0.516(15) E 1
H H30A 0.278504 0.627884 0.525657 0.175 Uiso calc 0.516(15) E 1
H H30B 0.274309 0.589975 0.601772 0.175 Uiso calc 0.516(15) E 1
C C30B 0.1818(14) 0.6098(8) 0.4828(16) 0.146(4) Uani d 0.484(15) E 2
H H30C 0.126914 0.608970 0.433768 0.175 Uiso calc 0.484(15) E 2
H H30D 0.234092 0.634794 0.472573 0.175 Uiso calc 0.484(15) E 2
C C31 0.1510(6) 0.6494(4) 0.5497(6) 0.175(3) Uani d 1 . .
H H31A 0.128420 0.678949 0.503322 0.210 Uiso calc 0.516(15) E 1
H H31B 0.096812 0.623746 0.555772 0.210 Uiso calc 0.516(15) E 1
H H31C 0.102315 0.681946 0.519575 0.210 Uiso calc 0.484(15) E 2
H H31D 0.115425 0.615089 0.568436 0.210 Uiso calc 0.484(15) E 2
C C32 0.2036(9) 0.6867(7) 0.6205(8) 0.281(6) Uani d 1 . .
H H32A 0.161424 0.719882 0.632082 0.421 Uiso calc 1 . .
H H32B 0.226703 0.655278 0.664286 0.421 Uiso calc 1 . .
H H32C 0.257899 0.709761 0.612519 0.421 Uiso calc 1 . .
C C33 0.4841(4) 0.3252(2) 0.3044(3) 0.0904(15) Uani d 1 . .
H H33A 0.523755 0.363699 0.319026 0.108 Uiso calc 1 . .
C C34 0.5130(5) 0.2720(3) 0.2647(4) 0.1101(19) Uani d 1 . .
H H34A 0.571097 0.274614 0.253883 0.132 Uiso calc 1 . .
C C35 0.4548(5) 0.2167(3) 0.2425(4) 0.119(2) Uani d 1 . .
H H35A 0.472482 0.180500 0.216058 0.143 Uiso calc 1 . .
C C36 0.3689(5) 0.2140(3) 0.2591(4) 0.1015(17) Uani d 1 . .
H H36A 0.327356 0.176604 0.243287 0.122 Uiso calc 1 . .
C C37 0.3458(3) 0.2681(2) 0.2999(2) 0.0676(11) Uani d 1 . .
C C38 0.2562(3) 0.26768(19) 0.3232(2) 0.0639(11) Uani d 1 . .
C C39 0.1927(4) 0.2138(2) 0.3092(3) 0.0914(15) Uani d 1 . .
H H39A 0.203698 0.175034 0.282820 0.110 Uiso calc 1 . .
C C40 0.1141(4) 0.2163(3) 0.3335(4) 0.1052(18) Uani d 1 . .
H H40A 0.070726 0.179746 0.324138 0.126 Uiso calc 1 . .
C C41 0.0998(4) 0.2732(3) 0.3717(3) 0.0969(16) Uani d 1 . .
H H41A 0.045997 0.276541 0.388621 0.116 Uiso calc 1 . .
C C42 0.1658(3) 0.3260(2) 0.3851(3) 0.0825(13) Uani d 1 . .
H H42A 0.156193 0.364722 0.412115 0.099 Uiso calc 1 . .

loop_
_atom_site_aniso_label
_atom_site_aniso_U_11
_atom_site_aniso_U_22
_atom_site_aniso_U_33
_atom_site_aniso_U_12
_atom_site_aniso_U_13
_atom_site_aniso_U_23
Zn1 0.0650(3) 0.0456(3) 0.0665(3) -0.0007(2) 0.0063(2) 0.0116(2)
Zn2 0.0535(4) 0.0608(4) 0.0560(4) 0.0048(3) 0.0069(3) -0.0008(3)
Zn3 0.0648(3) 0.0376(3) 0.0906(4) -0.0046(2) 0.0281(3) -0.0047(2)
O1 0.0505(14) 0.0421(13) 0.0543(14) 0.0004(11) 0.0107(12) 0.0068(11)
O2 0.087(2) 0.075(2) 0.087(2) 0.0150(18) 0.0283(18) 0.0217(17)
O3 0.081(2) 0.092(2) 0.097(2) 0.0163(19) 0.0314(19) 0.022(2)
O4 0.0618(18) 0.0554(18) 0.081(2) 0.0033(14) 0.0044(15) 0.0093(15)
O5 0.0753(19) 0.0597(19) 0.078(2) -0.0012(15) 0.0052(16) -0.0021(15)
O6 0.0694(17) 0.0398(14) 0.0709(18) -0.0011(13) 0.0148(14) 0.0059(13)
O7 0.099(2) 0.0434(16) 0.078(2) -0.0038(15) 0.0029(18) 0.0094(14)
O8 0.0506(16) 0.0555(16) 0.090(2) 0.0022(13) 0.0143(14) -0.0121(14)
O9 0.0558(16) 0.0570(17) 0.097(2) -0.0020(13) 0.0224(15) -0.0165(16)
N1 0.075(2) 0.0446(19) 0.084(2) 0.0059(17) 0.028(2) 0.0001(17)
N2 0.067(2) 0.0451(19) 0.078(2) -0.0064(16) 0.0205(18) -0.0073(17)
C1 0.080(3) 0.074(3) 0.082(3) -0.003(3) 0.027(3) 0.009(3)
C2 0.122(5) 0.113(5) 0.109(4) 0.021(4) 0.053(4) 0.025(4)
C3A 0.144(7) 0.179(7) 0.151(7) -0.002(6) 0.086(5) 0.025(6)
C4A 0.162(6) 0.183(7) 0.158(7) -0.019(6) 0.068(6) 0.014(6)
C5A 0.167(8) 0.222(10) 0.216(10) -0.037(7) 0.055(8) 0.062(8)
C3B 0.154(9) 0.186(10) 0.155(9) -0.011(8) 0.083(8) 0.023(9)
C4B 0.153(8) 0.186(9) 0.157(9) -0.016(8) 0.080(8) 0.025(9)
C5B 0.173(15) 0.185(11) 0.185(15) -0.023(11) 0.060(14) 0.033(13)
C6 0.271(14) 0.188(11) 0.144(8) 0.049(9) 0.101(9) -0.014(7)
C7 0.278(17) 0.191(12) 0.236(14) -0.050(11) -0.006(12) -0.004(10)
C8 0.53(2) 0.167(10) 0.201(11) -0.025(13) 0.107(13) -0.065(9)
C9 0.056(3) 0.072(3) 0.071(3) 0.002(2) 0.007(2) 0.006(2)
C10 0.064(3) 0.116(4) 0.088(4) 0.002(3) -0.001(3) 0.012(3)
C11A 0.068(4) 0.140(8) 0.108(5) -0.013(5) 0.002(3) -0.022(5)
C12A 0.082(4) 0.148(8) 0.119(5) -0.008(5) 0.014(4) -0.025(5)
C13A 0.098(6) 0.187(10) 0.146(9) -0.018(5) 0.038(6) -0.034(7)
C11B 0.077(7) 0.147(10) 0.116(8) -0.012(8) 0.007(7) -0.024(8)
C12B 0.085(6) 0.145(9) 0.117(8) -0.012(8) 0.009(7) -0.025(8)
C13B 0.100(10) 0.160(15) 0.127(15) -0.029(11) 0.021(11) -0.032(13)
C14A 0.110(7) 0.26(2) 0.081(7) -0.015(11) -0.001(6) -0.006(10)
C15A 0.125(7) 0.259(19) 0.076(7) -0.022(10) 0.009(6) -0.001(9)
C16A 0.161(12) 0.25(2) 0.102(12) -0.033(15) 0.022(10) 0.001(12)
C14B 0.098(5) 0.259(19) 0.078(5) -0.018(8) -0.005(4) -0.013(8)
C15B 0.128(6) 0.255(18) 0.085(6) -0.018(8) 0.008(5) 0.003(8)
C16B 0.174(9) 0.28(2) 0.103(7) -0.020(11) 0.037(7) -0.006(9)
C17 0.068(3) 0.045(2) 0.076(3) -0.003(2) 0.019(2) 0.003(2)
C18 0.131(4) 0.036(2) 0.110(4) -0.003(2) 0.009(3) 0.004(2)
C19 0.175(5) 0.071(4) 0.173(5) -0.024(4) 0.052(4) 0.011(3)
C20 0.196(7) 0.105(5) 0.221(7) -0.006(5) 0.089(5) 0.024(5)
C21 0.255(10) 0.176(8) 0.298(12) 0.004(8) 0.152(8) 0.066(8)
C22A 0.152(6) 0.063(6) 0.179(8) 0.015(5) 0.030(5) -0.005(5)
C23A 0.189(8) 0.083(7) 0.184(9) 0.032(6) 0.053(7) -0.009(6)
C24A 0.247(16) 0.152(14) 0.233(17) 0.056(14) 0.111(13) 0.005(12)
C22B 0.167(5) 0.053(5) 0.160(7) 0.015(5) 0.044(4) 0.007(5)
C23B 0.150(6) 0.104(7) 0.213(9) 0.024(6) 0.037(5) -0.010(7)
C24B 0.188(10) 0.163(13) 0.289(17) 0.057(10) 0.092(10) 0.017(12)
C25 0.061(3) 0.051(2) 0.089(3) 0.006(2) 0.026(2) -0.002(2)
C26 0.090(4) 0.084(3) 0.163(5) -0.010(3) 0.060(4) -0.045(3)
C27 0.070(3) 0.101(4) 0.149(5) -0.006(3) 0.046(4) -0.029(4)
C28 0.108(5) 0.152(6) 0.117(5) 0.007(5) 0.045(4) 0.012(4)
C29 0.161(7) 0.180(8) 0.189(8) -0.008(6) 0.090(6) 0.027(7)
C30A 0.109(7) 0.115(7) 0.244(10) -0.010(5) 0.096(7) -0.023(8)
C30B 0.110(8) 0.105(7) 0.251(10) 0.030(6) 0.096(7) -0.030(7)
C31 0.154(5) 0.143(5) 0.251(7) 0.018(4) 0.099(5) -0.055(5)
C32 0.264(11) 0.256(11) 0.335(12) -0.026(10) 0.115(9) -0.156(10)
C33 0.096(4) 0.048(3) 0.138(5) 0.006(2) 0.053(3) -0.004(3)
C34 0.116(5) 0.074(4) 0.166(6) 0.016(3) 0.080(4) 0.002(4)
C35 0.152(6) 0.072(4) 0.151(6) 0.005(4) 0.074(5) -0.026(4)
C36 0.113(4) 0.070(3) 0.127(5) -0.006(3) 0.046(4) -0.026(3)
C37 0.087(3) 0.042(2) 0.067(3) 0.003(2) 0.015(2) -0.004(2)
C38 0.071(3) 0.042(2) 0.065(3) -0.0030(19) 0.005(2) -0.0048(19)
C39 0.095(4) 0.064(3) 0.107(4) -0.021(3) 0.023(3) -0.031(3)
C40 0.092(4) 0.075(4) 0.142(5) -0.037(3) 0.030(4) -0.033(3)
C41 0.086(4) 0.078(3) 0.130(5) -0.024(3) 0.039(3) -0.015(3)
C42 0.082(3) 0.057(3) 0.109(4) -0.014(2) 0.032(3) -0.013(3)

loop_
_atom_type_symbol
_atom_type_description
_atom_type_scat_dispersion_real
_atom_type_scat_dispersion_imag
_atom_type_scat_source
C C 0.0033 0.0016 'International Tables Vol C Tables 4.2.6.8 and 6.1.1.4'
H H 0.0000 0.0000 'International Tables Vol C Tables 4.2.6.8 and 6.1.1.4'
N N 0.0061 0.0033 'International Tables Vol C Tables 4.2.6.8 and 6.1.1.4'
O O 0.0106 0.0060 'International Tables Vol C Tables 4.2.6.8 and 6.1.1.4'
Zn Zn 0.2839 1.4301 'International Tables Vol C Tables 4.2.6.8 and 6.1.1.4'

loop_
_geom_angle_atom_site_label_1
_geom_angle_atom_site_label_2
_geom_angle_atom_site_label_3
_geom_angle_site_symmetry_1
_geom_angle_site_symmetry_3
_geom_angle
_geom_angle_publ_flag
O2 Zn1 O1 . . 111.46(12) y
O1 Zn1 O4 . . 110.98(11) y
O2 Zn1 O4 . . 104.10(14) y
O1 Zn2 O1 . 3_666 180.0 y
O1 Zn2 O6 . . 98.97(9) y
O1 Zn2 O6 . 3_666 81.03(9) y
O8 Zn2 O1 . 3_666 87.60(11) y
O8 Zn2 O1 . . 92.40(11) y
O6 Zn2 O6 . 3_666 180.00(14) y
O8 Zn2 O8 3_666 . 180.0 y
O8 Zn2 O6 . . 87.08(10) y
O8 Zn2 O6 . 3_666 92.92(10) y
N2 Zn3 N1 . . 75.57(13) y
O1 Zn3 N1 . . 97.02(12) y
O5 Zn3 N1 . . 93.60(13) y
O9 Zn3 N1 . . 163.10(13) y
O1 Zn3 N2 . . 171.28(11) y
O5 Zn3 N2 . . 91.02(12) y
O9 Zn3 N2 . . 88.43(12) y
O1 Zn3 O5 . . 94.08(11) y
O9 Zn3 O1 . . 98.45(11) y
O9 Zn3 O5 . . 92.07(12) y
O3 C1 O2 . . 124.7(5) y
O5 C9 O4 . . 124.5(4) y
O6 C17 O7 . . 124.5(4) y
O8 C25 O9 . . 126.1(4) y
O7 Zn1 O2 . . 107.20(14) ?
O7 Zn1 O1 . . 114.62(11) ?
O7 Zn1 O4 . . 107.87(13) ?
O8 Zn2 O1 3_666 . 87.60(11) ?
O8 Zn2 O1 3_666 3_666 92.40(11) ?
O8 Zn2 O6 3_666 . 92.92(10) ?
O1 Zn2 O6 3_666 . 81.03(9) ?
O8 Zn2 O6 3_666 3_666 87.08(10) ?
O1 Zn2 O6 3_666 3_666 98.97(9) ?
Zn1 O1 Zn3 . . 113.20(11) ?
Zn1 O1 Zn2 . . 111.09(11) ?
Zn3 O1 Zn2 . . 105.71(11) ?
Zn1 O1 H1 . . 96(3) ?
Zn3 O1 H1 . . 128(3) ?
Zn2 O1 H1 . . 102(3) ?
C1 O2 Zn1 . . 118.7(3) ?
C9 O4 Zn1 . . 118.7(3) ?
C9 O5 Zn3 . . 130.1(3) ?
C17 O6 Zn2 . . 130.0(3) ?
C17 O7 Zn1 . . 129.6(3) ?
C25 O8 Zn2 . . 128.4(3) ?
C25 O9 Zn3 . . 130.6(3) ?
C37 N1 C33 . . 118.1(4) ?
C37 N1 Zn3 . . 115.3(3) ?
C33 N1 Zn3 . . 126.0(3) ?
C42 N2 C38 . . 118.2(4) ?
C42 N2 Zn3 . . 124.8(3) ?
C38 N2 Zn3 . . 116.9(3) ?
O3 C1 C2 . . 118.1(5) ?
O2 C1 C2 . . 117.2(5) ?
C3A C2 C1 . . 111.7(6) ?
C3B C2 C1 . . 109(2) ?
C3A C2 C6 . . 110.5(8) ?
C3B C2 C6 . . 139(2) ?
C1 C2 C6 . . 110.4(6) ?
C3A C2 H2A . . 108.0 ?
C1 C2 H2A . . 108.0 ?
C6 C2 H2A . . 108.0 ?
C3B C2 H2B . . 94.7 ?
C1 C2 H2B . . 91.8 ?
C6 C2 H2B . . 93.3 ?
C2 C3A C4A . . 114.1(8) ?
C2 C3A H3AA . . 108.7 ?
C4A C3A H3AA . . 108.7 ?
C2 C3A H3AB . . 108.7 ?
C4A C3A H3AB . . 108.7 ?
H3AA C3A H3AB . . 107.6 ?
C3A C4A C5A . . 103.7(9) ?
C3A C4A H4AA . . 111.0 ?
C5A C4A H4AA . . 111.0 ?
C3A C4A H4AB . . 111.0 ?
C5A C4A H4AB . . 111.0 ?
H4AA C4A H4AB . . 109.0 ?
C4A C5A H5AA . . 109.5 ?
C4A C5A H5AB . . 109.5 ?
H5AA C5A H5AB . . 109.5 ?
C4A C5A H5AC . . 109.5 ?
H5AA C5A H5AC . . 109.5 ?
H5AB C5A H5AC . . 109.5 ?
C2 C3B C4B . . 130(3) ?
C2 C3B H3BA . . 104.9 ?
C4B C3B H3BA . . 104.9 ?
C2 C3B H3BB . . 104.9 ?
C4B C3B H3BB . . 104.9 ?
H3BA C3B H3BB . . 105.8 ?
C5B C4B C3B . . 106(4) ?
C5B C4B H4BA . . 110.5 ?
C3B C4B H4BA . . 110.5 ?
C5B C4B H4BB . . 110.5 ?
C3B C4B H4BB . . 110.5 ?
H4BA C4B H4BB . . 108.7 ?
C4B C5B H5BA . . 109.5 ?
C4B C5B H5BB . . 109.5 ?
H5BA C5B H5BB . . 109.5 ?
C4B C5B H5BC . . 109.5 ?
H5BA C5B H5BC . . 109.5 ?
H5BB C5B H5BC . . 109.5 ?
C7 C6 C2 . . 120.2(11) ?
C7 C6 H6A . . 107.3 ?
C2 C6 H6A . . 107.3 ?
C7 C6 H6B . . 107.3 ?
C2 C6 H6B . . 107.3 ?
H6A C6 H6B . . 106.9 ?
C6 C7 C8 . . 107.8(13) ?
C6 C7 H7A . . 110.1 ?
C8 C7 H7A . . 110.1 ?
C6 C7 H7B . . 110.1 ?
C8 C7 H7B . . 110.1 ?
H7A C7 H7B . . 108.5 ?
C7 C8 H8A . . 109.5 ?
C7 C8 H8B . . 109.5 ?
H8A C8 H8B . . 109.5 ?
C7 C8 H8C . . 109.5 ?
H8A C8 H8C . . 109.5 ?
H8B C8 H8C . . 109.5 ?
O5 C9 C10 . . 117.4(4) ?
O4 C9 C10 . . 118.1(4) ?
C11B C10 C14B . . 134.7(16) ?
C11A C10 C14A . . 133.7(19) ?
C11B C10 C9 . . 115.4(15) ?
C14B C10 C9 . . 109.8(8) ?
C11A C10 C9 . . 112.9(5) ?
C14A C10 C9 . . 112.2(16) ?
C11A C10 H10A . . 93.1 ?
C14A C10 H10A . . 94.4 ?
C9 C10 H10A . . 93.3 ?
C11B C10 H10B . . 89.0 ?
C14B C10 H10B . . 92.8 ?
C9 C10 H10B . . 89.6 ?
C10 C11A C12A . . 119.4(10) ?
C10 C11A H11A . . 107.5 ?
C12A C11A H11A . . 107.5 ?
C10 C11A H11B . . 107.5 ?
C12A C11A H11B . . 107.5 ?
H11A C11A H11B . . 107.0 ?
C13A C12A C11A . . 118.9(10) ?
C13A C12A H12A . . 107.6 ?
C11A C12A H12A . . 107.6 ?
C13A C12A H12B . . 107.6 ?
C11A C12A H12B . . 107.6 ?
H12A C12A H12B . . 107.0 ?
C12A C13A H13A . . 109.5 ?
C12A C13A H13B . . 109.5 ?
H13A C13A H13B . . 109.5 ?
C12A C13A H13C . . 109.5 ?
H13A C13A H13C . . 109.5 ?
H13B C13A H13C . . 109.5 ?
C10 C11B C12B . . 108(4) ?
C10 C11B H11C . . 110.2 ?
C12B C11B H11C . . 110.2 ?
C10 C11B H11D . . 110.2 ?
C12B C11B H11D . . 110.2 ?
H11C C11B H11D . . 108.5 ?
C13B C12B C11B . . 122(4) ?
C13B C12B H12C . . 106.7 ?
C11B C12B H12C . . 106.7 ?
C13B C12B H12D . . 106.7 ?
C11B C12B H12D . . 106.7 ?
H12C C12B H12D . . 106.6 ?
C12B C13B H13D . . 109.5 ?
C12B C13B H13E . . 109.5 ?
H13D C13B H13E . . 109.5 ?
C12B C13B H13F . . 109.5 ?
H13D C13B H13F . . 109.5 ?
H13E C13B H13F . . 109.5 ?
C10 C14A C15A . . 129(3) ?
C10 C14A H14A . . 105.2 ?
C15A C14A H14A . . 105.2 ?
C10 C14A H14B . . 105.2 ?
C15A C14A H14B . . 105.2 ?
H14A C14A H14B . . 105.9 ?
C16A C15A C14A . . 113(4) ?
C16A C15A H15A . . 108.9 ?
C14A C15A H15A . . 108.9 ?
C16A C15A H15B . . 108.9 ?
C14A C15A H15B . . 108.9 ?
H15A C15A H15B . . 107.8 ?
C15A C16A H16A . . 109.5 ?
C15A C16A H16B . . 109.5 ?
H16A C16A H16B . . 109.5 ?
C15A C16A H16C . . 109.5 ?
H16A C16A H16C . . 109.5 ?
H16B C16A H16C . . 109.5 ?
C10 C14B C15B . . 114.0(16) ?
C10 C14B H14C . . 108.8 ?
C15B C14B H14C . . 108.8 ?
C10 C14B H14D . . 108.8 ?
C15B C14B H14D . . 108.8 ?
H14C C14B H14D . . 107.7 ?
C16B C15B C14B . . 111(2) ?
C16B C15B H15C . . 109.4 ?
C14B C15B H15C . . 109.4 ?
C16B C15B H15D . . 109.4 ?
C14B C15B H15D . . 109.4 ?
H15C C15B H15D . . 108.0 ?
C15B C16B H16D . . 109.5 ?
C15B C16B H16E . . 109.5 ?
H16D C16B H16E . . 109.5 ?
C15B C16B H16F . . 109.5 ?
H16D C16B H16F . . 109.5 ?
H16E C16B H16F . . 109.5 ?
O6 C17 C18 . . 119.2(4) ?
O7 C17 C18 . . 116.3(4) ?
C19 C18 C17 . . 112.7(5) ?
C19 C18 C22A . . 96.6(9) ?
C17 C18 C22A . . 117.2(9) ?
C19 C18 C22B . . 120.1(6) ?
C17 C18 C22B . . 104.9(6) ?
C19 C18 H18 . . 109.9 ?
C17 C18 H18 . . 109.9 ?
C22A C18 H18 . . 109.9 ?
C20 C19 C18 . . 114.1(7) ?
C20 C19 H19A . . 108.7 ?
C18 C19 H19A . . 108.7 ?
C20 C19 H19B . . 108.7 ?
C18 C19 H19B . . 108.7 ?
H19A C19 H19B . . 107.6 ?
C19 C20 C21 . . 118.2(8) ?
C19 C20 H20A . . 107.8 ?
C21 C20 H20A . . 107.8 ?
C19 C20 H20B . . 107.8 ?
C21 C20 H20B . . 107.8 ?
H20A C20 H20B . . 107.1 ?
C20 C21 H21A . . 109.5 ?
C20 C21 H21B . . 109.5 ?
H21A C21 H21B . . 109.5 ?
C20 C21 H21C . . 109.5 ?
H21A C21 H21C . . 109.5 ?
H21B C21 H21C . . 109.5 ?
C23A C22A C18 . . 121.1(16) ?
C23A C22A H22C . . 107.1 ?
C18 C22A H22C . . 107.1 ?
C23A C22A H22D . . 107.1 ?
C18 C22A H22D . . 107.1 ?
H22C C22A H22D . . 106.8 ?
C22A C23A C24A . . 126.2(19) ?
C22A C23A H23A . . 105.8 ?
C24A C23A H23A . . 105.8 ?
C22A C23A H23B . . 105.8 ?
C24A C23A H23B . . 105.8 ?
H23A C23A H23B . . 106.2 ?
C23A C24A H24A . . 109.5 ?
C23A C24A H24B . . 109.5 ?
H24A C24A H24B . . 109.5 ?
C23A C24A H24C . . 109.5 ?
H24A C24A H24C . . 109.5 ?
H24B C24A H24C . . 109.5 ?
C23B C22B C18 . . 116.4(13) ?
C23B C22B H22A . . 108.2 ?
C18 C22B H22A . . 108.2 ?
C23B C22B H22B . . 108.2 ?
C18 C22B H22B . . 108.2 ?
H22A C22B H22B . . 107.3 ?
C22B C23B C24B . . 118.0(15) ?
C22B C23B H23C . . 107.8 ?
C24B C23B H23C . . 107.8 ?
C22B C23B H23D . . 107.8 ?
C24B C23B H23D . . 107.8 ?
H23C C23B H23D . . 107.1 ?
C23B C24B H24D . . 109.5 ?
C23B C24B H24E . . 109.5 ?
H24D C24B H24E . . 109.5 ?
C23B C24B H24F . . 109.5 ?
H24D C24B H24F . . 109.5 ?
H24E C24B H24F . . 109.5 ?
O8 C25 C26 . . 116.1(4) ?
O9 C25 C26 . . 117.8(4) ?
C30A C26 C27 . . 125.5(8) ?
C30B C26 C27 . . 121.2(8) ?
C30A C26 C25 . . 116.5(7) ?
C30B C26 C25 . . 117.1(8) ?
C27 C26 C25 . . 112.7(4) ?
C30A C26 H26A . . 96.8 ?
C27 C26 H26A . . 98.1 ?
C25 C26 H26A . . 98.0 ?
C30B C26 H26B . . 99.8 ?
C27 C26 H26B . . 100.2 ?
C25 C26 H26B . . 100.3 ?
C28 C27 C26 . . 114.4(5) ?
C28 C27 H27A . . 108.7 ?
C26 C27 H27A . . 108.7 ?
C28 C27 H27B . . 108.7 ?
C26 C27 H27B . . 108.7 ?
H27A C27 H27B . . 107.6 ?
C27 C28 C29 . . 111.7(6) ?
C27 C28 H28A . . 109.3 ?
C29 C28 H28A . . 109.3 ?
C27 C28 H28B . . 109.3 ?
C29 C28 H28B . . 109.3 ?
H28A C28 H28B . . 108.0 ?
C28 C29 H29A . . 109.5 ?
C28 C29 H29B . . 109.5 ?
H29A C29 H29B . . 109.5 ?
C28 C29 H29C . . 109.5 ?
H29A C29 H29C . . 109.5 ?
H29B C29 H29C . . 109.5 ?
C26 C30A C31 . . 117.2(14) ?
C26 C30A H30A . . 108.0 ?
C31 C30A H30A . . 108.0 ?
C26 C30A H30B . . 108.0 ?
C31 C30A H30B . . 108.0 ?
H30A C30A H30B . . 107.2 ?
C26 C30B C31 . . 112.5(16) ?
C26 C30B H30C . . 109.1 ?
C31 C30B H30C . . 109.1 ?
C26 C30B H30D . . 109.1 ?
C31 C30B H30D . . 109.1 ?
H30C C30B H30D . . 107.8 ?
C32 C31 C30A . . 97.1(11) ?
C32 C31 C30B . . 134.1(11) ?
C32 C31 H31A . . 112.3 ?
C30A C31 H31A . . 112.3 ?
C32 C31 H31B . . 112.3 ?
C30A C31 H31B . . 112.3 ?
H31A C31 H31B . . 109.9 ?
C32 C31 H31C . . 103.7 ?
C30B C31 H31C . . 103.7 ?
C32 C31 H31D . . 103.7 ?
C30B C31 H31D . . 103.7 ?
H31C C31 H31D . . 105.3 ?
C31 C32 H32A . . 109.5 ?
C31 C32 H32B . . 109.5 ?
H32A C32 H32B . . 109.5 ?
C31 C32 H32C . . 109.5 ?
H32A C32 H32C . . 109.5 ?
H32B C32 H32C . . 109.5 ?
N1 C33 C34 . . 122.7(5) ?
N1 C33 H33A . . 118.6 ?
C34 C33 H33A . . 118.6 ?
C35 C34 C33 . . 118.6(5) ?
C35 C34 H34A . . 120.7 ?
C33 C34 H34A . . 120.7 ?
C34 C35 C36 . . 119.7(5) ?
C34 C35 H35A . . 120.2 ?
C36 C35 H35A . . 120.2 ?
C35 C36 C37 . . 118.6(5) ?
C35 C36 H36A . . 120.7 ?
C37 C36 H36A . . 120.7 ?
N1 C37 C36 . . 122.3(5) ?
N1 C37 C38 . . 115.9(4) ?
C36 C37 C38 . . 121.8(4) ?
N2 C38 C39 . . 121.1(4) ?
N2 C38 C37 . . 115.2(4) ?
C39 C38 C37 . . 123.7(4) ?
C40 C39 C38 . . 120.5(5) ?
C40 C39 H39A . . 119.8 ?
C38 C39 H39A . . 119.8 ?
C41 C40 C39 . . 118.6(5) ?
C41 C40 H40A . . 120.7 ?
C39 C40 H40A . . 120.7 ?
C40 C41 C42 . . 119.1(5) ?
C40 C41 H41A . . 120.5 ?
C42 C41 H41A . . 120.5 ?
N2 C42 C41 . . 122.6(5) ?
N2 C42 H42A . . 118.7 ?
C41 C42 H42A . . 118.7 ?

loop_
_geom_bond_atom_site_label_1
_geom_bond_atom_site_label_2
_geom_bond_site_symmetry_2
_geom_bond_distance
_geom_bond_publ_flag
Zn1 O1 . 1.945(2) y
Zn1 O2 . 1.941(3) y
Zn1 O4 . 1.958(3) y
Zn1 O7 . 1.935(3) y
Zn2 O1 . 2.035(2) y
Zn2 O6 . 2.244(2) y
Zn2 O8 . 2.029(3) y
Zn3 N1 . 2.177(3) y
Zn3 N2 . 2.141(3) y
Zn3 O1 . 2.013(2) y
Zn3 O5 . 2.101(3) y
O2 C1 . 1.267(6) y
O3 C1 . 1.233(5) y
O4 C9 . 1.261(5) y
O5 C9 . 1.250(5) y
O6 C17 . 1.241(5) y
O7 C17 . 1.263(5) y
O8 C25 . 1.242(5) y
O9 C25 . 1.263(5) y
Zn2 O8 3_666 2.029(3) ?
Zn2 O1 3_666 2.035(2) ?
Zn2 O6 3_666 2.244(2) ?
Zn3 O9 . 2.018(3) ?
O1 H1 . 0.858(19) ?
N1 C37 . 1.331(5) ?
N1 C33 . 1.326(6) ?
N2 C42 . 1.319(5) ?
N2 C38 . 1.336(5) ?
C1 C2 . 1.533(8) ?
C2 C3A . 1.469(10) ?
C2 C3B . 1.47(2) ?
C2 C6 . 1.551(11) ?
C2 H2A . 0.9800 ?
C2 H2B . 0.9799 ?
C3A C4A . 1.471(11) ?
C3A H3AA . 0.9700 ?
C3A H3AB . 0.9700 ?
C4A C5A . 1.588(11) ?
C4A H4AA . 0.9700 ?
C4A H4AB . 0.9700 ?
C5A H5AA . 0.9600 ?
C5A H5AB . 0.9600 ?
C5A H5AC . 0.9600 ?
C3B C4B . 1.528(19) ?
C3B H3BA . 0.9700 ?
C3B H3BB . 0.9700 ?
C4B C5B . 1.525(19) ?
C4B H4BA . 0.9700 ?
C4B H4BB . 0.9700 ?
C5B H5BA . 0.9600 ?
C5B H5BB . 0.9600 ?
C5B H5BC . 0.9600 ?
C6 C7 . 1.348(11) ?
C6 H6A . 0.9700 ?
C6 H6B . 0.9700 ?
C7 C8 . 1.640(16) ?
C7 H7A . 0.9700 ?
C7 H7B . 0.9700 ?
C8 H8A . 0.9600 ?
C8 H8B . 0.9600 ?
C8 H8C . 0.9600 ?
C9 C10 . 1.526(6) ?
C10 C11B . 1.40(4) ?
C10 C14B . 1.443(12) ?
C10 C11A . 1.438(11) ?
C10 C14A . 1.448(17) ?
C10 H10A . 0.9799 ?
C10 H10B . 0.9800 ?
C11A C12A . 1.536(18) ?
C11A H11A . 0.9700 ?
C11A H11B . 0.9700 ?
C12A C13A . 1.430(11) ?
C12A H12A . 0.9700 ?
C12A H12B . 0.9700 ?
C13A H13A . 0.9600 ?
C13A H13B . 0.9600 ?
C13A H13C . 0.9600 ?
C11B C12B . 1.63(7) ?
C11B H11C . 0.9700 ?
C11B H11D . 0.9700 ?
C12B C13B . 1.43(2) ?
C12B H12C . 0.9700 ?
C12B H12D . 0.9700 ?
C13B H13D . 0.9600 ?
C13B H13E . 0.9600 ?
C13B H13F . 0.9600 ?
C14A C15A . 1.52(2) ?
C14A H14A . 0.9700 ?
C14A H14B . 0.9700 ?
C15A C16A . 1.50(2) ?
C15A H15A . 0.9700 ?
C15A H15B . 0.9700 ?
C16A H16A . 0.9600 ?
C16A H16B . 0.9600 ?
C16A H16C . 0.9600 ?
C14B C15B . 1.53(2) ?
C14B H14C . 0.9700 ?
C14B H14D . 0.9700 ?
C15B C16B . 1.500(19) ?
C15B H15C . 0.9700 ?
C15B H15D . 0.9700 ?
C16B H16D . 0.9600 ?
C16B H16E . 0.9600 ?
C16B H16F . 0.9600 ?
C17 C18 . 1.508(6) ?
C18 C19 . 1.461(8) ?
C18 C22A . 1.524(14) ?
C18 C22B . 1.621(12) ?
C18 H18 . 0.9800 ?
C19 C20 . 1.406(10) ?
C19 H19A . 0.9700 ?
C19 H19B . 0.9700 ?
C20 C21 . 1.546(11) ?
C20 H20A . 0.9700 ?
C20 H20B . 0.9700 ?
C21 H21A . 0.9600 ?
C21 H21B . 0.9600 ?
C21 H21C . 0.9600 ?
C22A C23A . 1.390(19) ?
C22A H22C . 0.9700 ?
C22A H22D . 0.9700 ?
C23A C24A . 1.44(2) ?
C23A H23A . 0.9700 ?
C23A H23B . 0.9700 ?
C24A H24A . 0.9600 ?
C24A H24B . 0.9600 ?
C24A H24C . 0.9600 ?
C22B C23B . 1.311(17) ?
C22B H22A . 0.9700 ?
C22B H22B . 0.9700 ?
C23B C24B . 1.543(19) ?
C23B H23C . 0.9700 ?
C23B H23D . 0.9700 ?
C24B H24D . 0.9600 ?
C24B H24E . 0.9600 ?
C24B H24F . 0.9600 ?
C25 C26 . 1.522(7) ?
C26 C30A . 1.369(17) ?
C26 C30B . 1.412(18) ?
C26 C27 . 1.505(7) ?
C26 H26A . 0.9800 ?
C26 H26B . 0.9804 ?
C27 C28 . 1.502(8) ?
C27 H27A . 0.9700 ?
C27 H27B . 0.9700 ?
C28 C29 . 1.509(9) ?
C28 H28A . 0.9700 ?
C28 H28B . 0.9700 ?
C29 H29A . 0.9600 ?
C29 H29B . 0.9600 ?
C29 H29C . 0.9600 ?
C30A C31 . 1.566(16) ?
C30A H30A . 0.9700 ?
C30A H30B . 0.9700 ?
C30B C31 . 1.602(18) ?
C30B H30C . 0.9700 ?
C30B H30D . 0.9700 ?
C31 C32 . 1.439(11) ?
C31 H31A . 0.9700 ?
C31 H31B . 0.9700 ?
C31 H31C . 0.9700 ?
C31 H31D . 0.9700 ?
C32 H32A . 0.9600 ?
C32 H32B . 0.9600 ?
C32 H32C . 0.9600 ?
C33 C34 . 1.394(7) ?
C33 H33A . 0.9300 ?
C34 C35 . 1.347(8) ?
C34 H34A . 0.9300 ?
C35 C36 . 1.378(8) ?
C35 H35A . 0.9300 ?
C36 C37 . 1.382(6) ?
C36 H36A . 0.9300 ?
C37 C38 . 1.494(6) ?
C38 C39 . 1.367(6) ?
C39 C40 . 1.352(7) ?
C39 H39A . 0.9300 ?
C40 C41 . 1.350(7) ?
C40 H40A . 0.9300 ?
C41 C42 . 1.375(6) ?
C41 H41A . 0.9300 ?
C42 H42A . 0.9300 ?

loop_
_geom_hbond_atom_site_label_D
_geom_hbond_atom_site_label_H
_geom_hbond_atom_site_label_A
_geom_hbond_site_symmetry_A
_geom_hbond_distance_DH
_geom_hbond_distance_HA
_geom_hbond_distance_DA
_geom_hbond_angle_DHA
_geom_hbond_publ_flag
O1 H1 O3 . 0.858(19) 2.06(3) 2.807(4) 145(4) yes

_cod_database_fobs_code 2022240
